data_7008377
loop_
_publ_author_name
'Novio, Fernando'
'Mas-Ballest\'e, Rub\'en'
'Gallardo, Iluminada'
'Gonz\'alez-Duarte, Pilar'
'Lled\'os, Agust\'i'
'Vila, Neus'

_publ_section_title
;
 Influence of the terminal ligands on the redox properties of the
 {Pt2(mu-S)2} core in [Pt2(Ph2X(CH2)2XPh2)2(mu-S)2] (X = P or As)
 complexes and on their reactivity towards metal centres, protic acids
 and organic electrophiles.
;
_journal_issue 16
_journal_name_full 'Dalton transactions (Cambridge, England : 2003)'
_journal_page_first 2742
_journal_page_last 2753
_journal_paper_doi 10.1039/b502196k
_journal_year 2005
_chemical_absolute_configuration ad
_chemical_compound_source 'synthesis as described'
_chemical_formula_moiety 'C26 H24 As2 Cl2 Pt1, C3 H6 O'
_chemical_formula_sum 'C29 H30 As2 Cl2 O Pt'
_chemical_formula_weight 810.36
_chemical_name_systematic
;
dichloro-(bis(1,2-diphenylarsino)ethane)-platinum(ii) acetone solvate
;
_space_group_IT_number 19
_symmetry_cell_setting orthorhombic
_symmetry_Int_Tables_number 19
_symmetry_space_group_name_Hall 'P 2ac 2ab'
_symmetry_space_group_name_H-M 'P 21 21 21'
_atom_sites_solution_hydrogens geom
_atom_sites_solution_primary direct
_atom_sites_solution_secondary difmap
_audit_conform_dict_location ftp://ftp.iucr.org/pub/cif_core.dic
_audit_conform_dict_name cif_core.dic
_audit_conform_dict_version 2.2
_audit_creation_date 2004-04-07T10:11:44-00:00
_audit_creation_method 'WinGX routine CIF_UPDATE'
_cell_angle_alpha 90
_cell_angle_beta 90
_cell_angle_gamma 90
_cell_formula_units_Z 4
_cell_length_a 9.224(2)
_cell_length_b 13.906(3)
_cell_length_c 21.742(5)
_cell_measurement_reflns_used 0
_cell_measurement_temperature 293(2)
_cell_measurement_theta_max 0
_cell_measurement_theta_min 0
_cell_measurement_wavelength 0.71073
_cell_volume 2788.8(11)
_computing_cell_refinement 'BRUKER Smart'
_computing_data_collection 'BRUKER Smart'
_computing_data_reduction 'BRUKER Saint'
_computing_molecular_graphics 'Ortep-3 for Windows (Farrugia, 1997)'
_computing_publication_material 'WinGX publication routines (Farrugia, 1999)'
_computing_structure_refinement 'SHELXL-97 (Sheldrick, 1997)'
_computing_structure_solution 'DIRDIF 96 (Beurskens et all, 1996)'
_diffrn_ambient_temperature 293(2)
_diffrn_measured_fraction_theta_full 0.988
_diffrn_measured_fraction_theta_max 0.988
_diffrn_measurement_device_type 'Smart-CCD-1000 BRUKER'
_diffrn_measurement_method 'omega scans'
_diffrn_radiation_monochromator graphite
_diffrn_radiation_probe x-ray
_diffrn_radiation_source 'fine-focus sealed tube'
_diffrn_radiation_type MoK\a
_diffrn_radiation_wavelength 0.71073
_diffrn_reflns_av_R_equivalents 0.0424
_diffrn_reflns_av_unetI/netI 0.0366
_diffrn_reflns_limit_h_max 12
_diffrn_reflns_limit_h_min -12
_diffrn_reflns_limit_k_max 18
_diffrn_reflns_limit_k_min 0
_diffrn_reflns_limit_l_max 28
_diffrn_reflns_limit_l_min 0
_diffrn_reflns_number 6747
_diffrn_reflns_theta_full 28.29
_diffrn_reflns_theta_max 28.29
_diffrn_reflns_theta_min 1.74
_exptl_absorpt_coefficient_mu 7.599
_exptl_absorpt_correction_T_max 1
_exptl_absorpt_correction_T_min 0.467132
_exptl_absorpt_correction_type multi-scan
_exptl_absorpt_process_details 'BRUKER SADABS'
_exptl_crystal_colour colourless
_exptl_crystal_density_diffrn 1.930
_exptl_crystal_density_method 'not measured'
_exptl_crystal_description prism
_exptl_crystal_F_000 1560
_exptl_crystal_size_max 0.28
_exptl_crystal_size_mid 0.26
_exptl_crystal_size_min 0.13
_refine_diff_density_max 1.017
_refine_diff_density_min -0.887
_refine_diff_density_rms 0.135
_refine_ls_abs_structure_details 'Flack H D (1983), Acta Cryst. A39, 876-881'
_refine_ls_abs_structure_Flack -0.017(7)
_refine_ls_extinction_method none
_refine_ls_goodness_of_fit_ref 1.095
_refine_ls_hydrogen_treatment mixed
_refine_ls_matrix_type full
_refine_ls_number_parameters 334
_refine_ls_number_reflns 6747
_refine_ls_number_restraints 0
_refine_ls_restrained_S_all 1.095
_refine_ls_R_factor_all 0.0382
_refine_ls_R_factor_gt 0.0277
_refine_ls_shift/su_max 0.001
_refine_ls_shift/su_mean 0
_refine_ls_structure_factor_coef Fsqd
_refine_ls_weighting_details 'calc w=1/[\s^2^(Fo^2^)+(0.0212P)^2^+5.6625P] where P=(Fo^2^+2Fc^2^)/3'
_refine_ls_weighting_scheme calc
_refine_ls_wR_factor_gt 0.0573
_refine_ls_wR_factor_ref 0.0619
_reflns_number_gt 6058
_reflns_number_total 6747
_reflns_threshold_expression >2sigma(I)
_cod_data_source_file b502196k.txt
_cod_data_source_block ub03fb3n
_cod_original_formula_sum 'C29 H30 As2 Cl2 O1 Pt1'
_cod_database_code 7008377

loop_
_symmetry_equiv_pos_as_xyz
'x, y, z'
'x+1/2, -y+1/2, -z'
'-x, y+1/2, -z+1/2'
'-x+1/2, -y, z+1/2'

loop_
_atom_site_label
_atom_site_type_symbol
_atom_site_fract_x
_atom_site_fract_y
_atom_site_fract_z
_atom_site_U_iso_or_equiv
_atom_site_adp_type
_atom_site_occupancy
_atom_site_symmetry_multiplicity
_atom_site_calc_flag
_atom_site_refinement_flags
_atom_site_disorder_assembly
_atom_site_disorder_group
Pt1 Pt 0.94837(2) 0.860665(15) 0.824455(9) 0.01747(5) Uani 1 1 d . . .
As2 As 1.18451(5) 0.85548(4) 0.78610(2) 0.01865(11) Uani 1 1 d . . .
As3 As 1.04621(6) 0.80499(4) 0.91688(2) 0.01829(11) Uani 1 1 d . . .
Cl4 Cl 0.86007(15) 0.92061(11) 0.73131(6) 0.0259(3) Uani 1 1 d . . .
Cl5 Cl 0.71132(13) 0.85106(12) 0.86286(6) 0.0257(3) Uani 1 1 d . . .
C6 C 1.2801(6) 0.9776(4) 0.7780(3) 0.0219(11) Uani 1 1 d . . .
C7 C 1.1948(6) 1.0597(4) 0.7724(3) 0.0259(12) Uani 1 1 d . . .
H7 H 1.0943 1.0545 0.772 0.031 Uiso 1 1 calc R . .
C8 C 1.2603(7) 1.1496(5) 0.7675(3) 0.0351(14) Uani 1 1 d . . .
H8 H 1.2038 1.2047 0.7641 0.042 Uiso 1 1 calc R . .
C9 C 1.4105(7) 1.1564(5) 0.7677(3) 0.0395(17) Uani 1 1 d . . .
H9 H 1.4547 1.2163 0.7644 0.047 Uiso 1 1 calc R . .
C10 C 1.4940(7) 1.0748(5) 0.7726(3) 0.0416(17) Uani 1 1 d . . .
H10 H 1.5945 1.0801 0.7724 0.05 Uiso 1 1 calc R . .
C11 C 1.4304(7) 0.9848(4) 0.7779(3) 0.0309(13) Uani 1 1 d . . .
H11 H 1.4876 0.9299 0.7812 0.037 Uiso 1 1 calc R . .
C12 C 1.2140(6) 0.7880(4) 0.7097(3) 0.0230(11) Uani 1 1 d . . .
C13 C 1.2998(7) 0.8247(4) 0.6630(3) 0.0287(13) Uani 1 1 d . . .
H13 H 1.3412 0.8854 0.6669 0.034 Uiso 1 1 calc R . .
C14 C 1.3237(8) 0.7709(5) 0.6106(3) 0.0388(16) Uani 1 1 d . . .
H14 H 1.3805 0.796 0.5791 0.047 Uiso 1 1 calc R . .
C15 C 1.2641(8) 0.6802(5) 0.6045(3) 0.0393(16) Uani 1 1 d . . .
H15 H 1.282 0.6437 0.5694 0.047 Uiso 1 1 calc R . .
C16 C 1.1781(7) 0.6443(5) 0.6508(3) 0.0363(14) Uani 1 1 d . . .
H16 H 1.136 0.584 0.6466 0.044 Uiso 1 1 calc R . .
C17 C 1.1540(6) 0.6971(4) 0.7035(3) 0.0286(12) Uani 1 1 d . . .
H17 H 1.0973 0.6717 0.7349 0.034 Uiso 1 1 calc R . .
C18 C 1.3011(6) 0.7807(4) 0.8444(3) 0.0249(12) Uani 1 1 d . . .
C19 C 1.2595(6) 0.8069(4) 0.9090(3) 0.0226(12) Uani 1 1 d . . .
C20 C 1.0058(5) 0.8717(4) 0.9930(2) 0.0196(11) Uani 1 1 d . . .
C21 C 0.8813(6) 0.9269(4) 0.9989(3) 0.0253(12) Uani 1 1 d . . .
H21 H 0.8196 0.9349 0.9655 0.03 Uiso 1 1 calc R . .
C22 C 0.8492(7) 0.9699(5) 1.0546(3) 0.0336(14) Uani 1 1 d . . .
H22 H 0.7655 1.0067 1.0586 0.04 Uiso 1 1 calc R . .
C23 C 0.9407(7) 0.9587(4) 1.1042(3) 0.0305(13) Uani 1 1 d . . .
H23 H 0.9185 0.9879 1.1415 0.037 Uiso 1 1 calc R . .
C24 C 1.0655(7) 0.9042(4) 1.0987(3) 0.0286(12) Uani 1 1 d . . .
H24 H 1.1272 0.8968 1.1321 0.034 Uiso 1 1 calc R . .
C25 C 1.0980(6) 0.8605(5) 1.0432(2) 0.0261(11) Uani 1 1 d . . .
H25 H 1.1817 0.8237 1.0394 0.031 Uiso 1 1 calc R . .
C26 C 1.0033(5) 0.6714(4) 0.9317(3) 0.0205(11) Uani 1 1 d . . .
C27 C 1.0189(5) 0.6297(4) 0.9896(2) 0.0218(11) Uani 1 1 d . . .
H27 H 1.0493 0.6667 1.0228 0.026 Uiso 1 1 calc R . .
C28 C 0.9888(6) 0.5328(5) 0.9975(3) 0.0303(14) Uani 1 1 d . . .
H28 H 0.9987 0.5047 1.0361 0.036 Uiso 1 1 calc R . .
C29 C 0.9440(7) 0.4778(4) 0.9476(3) 0.0319(13) Uani 1 1 d . . .
H29 H 0.9232 0.413 0.9531 0.038 Uiso 1 1 calc R . .
C30 C 0.9303(7) 0.5185(4) 0.8903(3) 0.0323(14) Uani 1 1 d . . .
H30 H 0.9019 0.4808 0.8571 0.039 Uiso 1 1 calc R . .
C31 C 0.9588(7) 0.6159(4) 0.8819(3) 0.0262(12) Uani 1 1 d . . .
H31 H 0.9481 0.6437 0.8432 0.031 Uiso 1 1 calc R . .
C32 C 0.3427(9) 0.8966(6) 0.4465(4) 0.058(2) Uani 1 1 d . . .
H32A H 0.2998 0.9387 0.4763 0.086 Uiso 1 1 calc R . .
H32B H 0.3479 0.9288 0.4075 0.086 Uiso 1 1 calc R . .
H32C H 0.4386 0.8792 0.4596 0.086 Uiso 1 1 calc R . .
C33 C 0.2519(8) 0.8077(5) 0.4403(3) 0.0382(16) Uani 1 1 d . . .
C34 C 0.3244(11) 0.7224(6) 0.4133(5) 0.076(3) Uani 1 1 d . . .
H34A H 0.374 0.6876 0.4451 0.114 Uiso 1 1 calc R . .
H34B H 0.393 0.7428 0.3828 0.114 Uiso 1 1 calc R . .
H34C H 0.2531 0.6815 0.3945 0.114 Uiso 1 1 calc R . .
O35 O 0.1276(6) 0.8045(5) 0.4572(3) 0.0628(17) Uani 1 1 d . . .
H18A H 1.276(7) 0.717(5) 0.835(3) 0.036(18) Uiso 1 1 d . . .
H18B H 1.401(7) 0.794(4) 0.839(3) 0.028(17) Uiso 1 1 d . . .
H19A H 1.302(7) 0.764(5) 0.941(3) 0.034(18) Uiso 1 1 d . . .
H19B H 1.284(6) 0.866(4) 0.918(2) 0.017(14) Uiso 1 1 d . . .

loop_
_atom_site_aniso_label
_atom_site_aniso_U_11
_atom_site_aniso_U_22
_atom_site_aniso_U_33
_atom_site_aniso_U_23
_atom_site_aniso_U_13
_atom_site_aniso_U_12
Pt1 0.01276(8) 0.01948(8) 0.02018(9) 0.00237(9) -0.00048(8) -0.00012(8)
As2 0.0137(2) 0.0207(3) 0.0215(3) 0.0033(3) 0.00029(19) 0.0010(2)
As3 0.0140(2) 0.0206(2) 0.0203(2) 0.0022(2) -0.0009(2) -0.0008(2)
Cl4 0.0232(7) 0.0318(7) 0.0226(7) 0.0060(6) -0.0037(5) 0.0017(6)
Cl5 0.0135(5) 0.0394(8) 0.0243(6) 0.0032(6) 0.0001(5) -0.0012(6)
C6 0.016(3) 0.024(3) 0.025(3) 0.005(2) -0.001(2) -0.004(2)
C7 0.020(3) 0.024(3) 0.033(3) 0.000(2) 0.000(2) 0.000(2)
C8 0.039(4) 0.026(3) 0.040(3) 0.006(3) 0.001(3) -0.006(3)
C9 0.047(4) 0.032(4) 0.040(4) 0.007(3) -0.007(3) -0.023(3)
C10 0.030(3) 0.056(4) 0.039(4) 0.010(3) -0.010(3) -0.020(3)
C11 0.021(3) 0.035(3) 0.037(3) 0.007(3) 0.002(3) -0.004(3)
C12 0.018(3) 0.025(3) 0.025(3) -0.003(2) -0.003(2) 0.006(2)
C13 0.029(3) 0.029(3) 0.028(3) 0.007(2) 0.003(2) 0.005(2)
C14 0.042(4) 0.044(4) 0.030(3) 0.003(3) 0.007(3) 0.005(3)
C15 0.040(4) 0.045(4) 0.032(3) -0.012(3) -0.003(3) 0.019(3)
C16 0.034(3) 0.035(3) 0.040(3) -0.008(3) -0.008(3) 0.007(3)
C17 0.021(3) 0.031(3) 0.033(3) -0.002(3) 0.001(3) 0.001(2)
C18 0.019(3) 0.029(3) 0.027(3) 0.006(2) 0.000(2) 0.002(2)
C19 0.016(3) 0.021(3) 0.031(3) 0.003(2) -0.005(2) -0.004(2)
C20 0.019(2) 0.018(3) 0.021(2) -0.001(2) 0.0001(19) -0.004(2)
C21 0.018(3) 0.028(3) 0.029(3) -0.002(2) -0.004(2) 0.003(2)
C22 0.027(3) 0.030(3) 0.043(4) -0.014(3) -0.005(3) 0.004(3)
C23 0.030(3) 0.032(3) 0.030(3) -0.010(2) -0.002(3) -0.007(3)
C24 0.027(3) 0.036(3) 0.022(3) 0.000(2) -0.005(3) -0.006(3)
C25 0.022(3) 0.027(3) 0.029(3) 0.002(3) -0.001(2) 0.001(3)
C26 0.012(2) 0.021(3) 0.029(3) -0.001(2) 0.004(2) 0.0022(18)
C27 0.018(3) 0.024(3) 0.023(3) 0.001(2) 0.0022(19) 0.005(2)
C28 0.027(3) 0.030(3) 0.034(3) 0.006(3) 0.008(2) 0.005(2)
C29 0.024(3) 0.023(3) 0.049(4) 0.001(3) 0.013(3) -0.004(3)
C30 0.032(4) 0.034(3) 0.031(3) -0.011(3) 0.006(3) -0.005(3)
C31 0.027(3) 0.026(3) 0.025(3) -0.002(2) 0.005(3) -0.008(2)
C32 0.057(5) 0.058(5) 0.057(5) -0.009(4) 0.020(4) -0.006(4)
C33 0.043(4) 0.040(4) 0.032(4) -0.003(3) -0.005(3) 0.010(3)
C34 0.090(8) 0.041(5) 0.097(8) 0.008(5) 0.037(7) 0.021(5)
O35 0.037(3) 0.075(4) 0.077(4) -0.039(3) 0.003(3) -0.008(3)

loop_
_atom_type_symbol
_atom_type_description
_atom_type_scat_dispersion_real
_atom_type_scat_dispersion_imag
_atom_type_scat_source
C C 0.0033 0.0016 'International Tables Vol C Tables 4.2.6.8 and 6.1.1.4'
H H 0 0 'International Tables Vol C Tables 4.2.6.8 and 6.1.1.4'
As As 0.0499 2.0058 'International Tables Vol C Tables 4.2.6.8 and 6.1.1.4'
Cl Cl 0.1484 0.1585 'International Tables Vol C Tables 4.2.6.8 and 6.1.1.4'
O O 0.0106 0.006 'International Tables Vol C Tables 4.2.6.8 and 6.1.1.4'
Pt Pt -1.7033 8.3905 'International Tables Vol C Tables 4.2.6.8 and 6.1.1.4'

loop_
_geom_angle_atom_site_label_1
_geom_angle_atom_site_label_2
_geom_angle_atom_site_label_3
_geom_angle
_geom_angle_site_symmetry_1
_geom_angle_site_symmetry_3
_geom_angle_publ_flag
As2 Pt1 As3 86.36(2) . . ?
As2 Pt1 Cl4 91.53(4) . . ?
As3 Pt1 Cl4 177.37(4) . . ?
As2 Pt1 Cl5 174.96(4) . . ?
As3 Pt1 Cl5 92.01(4) . . ?
Cl4 Pt1 Cl5 90.23(5) . . ?
C6 As2 C12 106.6(2) . . ?
C6 As2 C18 106.0(3) . . ?
C12 As2 C18 102.8(2) . . ?
C6 As2 Pt1 115.70(17) . . ?
C12 As2 Pt1 117.04(17) . . ?
C18 As2 Pt1 107.31(18) . . ?
C26 As3 C20 106.3(2) . . ?
C26 As3 C19 103.4(2) . . ?
C20 As3 C19 105.0(2) . . ?
C26 As3 Pt1 112.60(17) . . ?
C20 As3 Pt1 120.20(16) . . ?
C19 As3 Pt1 107.83(18) . . ?
C11 C6 C7 120.3(5) . . ?
C11 C6 As2 121.4(4) . . ?
C7 C6 As2 118.3(4) . . ?
C6 C7 C8 119.9(6) . . ?
C6 C7 H7 120.1 . . ?
C8 C7 H7 120.1 . . ?
C9 C8 C7 119.6(6) . . ?
C9 C8 H8 120.2 . . ?
C7 C8 H8 120.2 . . ?
C10 C9 C8 120.2(6) . . ?
C10 C9 H9 119.9 . . ?
C8 C9 H9 119.9 . . ?
C9 C10 C11 120.9(6) . . ?
C9 C10 H10 119.5 . . ?
C11 C10 H10 119.5 . . ?
C10 C11 C6 119.1(6) . . ?
C10 C11 H11 120.4 . . ?
C6 C11 H11 120.4 . . ?
C13 C12 C17 119.5(5) . . ?
C13 C12 As2 122.2(4) . . ?
C17 C12 As2 118.1(4) . . ?
C14 C13 C12 119.8(6) . . ?
C14 C13 H13 120.1 . . ?
C12 C13 H13 120.1 . . ?
C13 C14 C15 120.7(6) . . ?
C13 C14 H14 119.7 . . ?
C15 C14 H14 119.7 . . ?
C16 C15 C14 119.3(6) . . ?
C16 C15 H15 120.4 . . ?
C14 C15 H15 120.4 . . ?
C15 C16 C17 120.6(7) . . ?
C15 C16 H16 119.7 . . ?
C17 C16 H16 119.7 . . ?
C16 C17 C12 120.1(6) . . ?
C16 C17 H17 119.9 . . ?
C12 C17 H17 119.9 . . ?
C19 C18 As2 109.7(4) . . ?
C19 C18 H18A 111(4) . . ?
As2 C18 H18A 103(4) . . ?
C19 C18 H18B 109(4) . . ?
As2 C18 H18B 110(4) . . ?
H18A C18 H18B 114(5) . . ?
C18 C19 As3 109.4(4) . . ?
C18 C19 H19A 114(4) . . ?
As3 C19 H19A 109(4) . . ?
C18 C19 H19B 112(4) . . ?
As3 C19 H19B 104(4) . . ?
H19A C19 H19B 108(5) . . ?
C21 C20 C25 119.6(5) . . ?
C21 C20 As3 120.3(4) . . ?
C25 C20 As3 120.0(4) . . ?
C22 C21 C20 119.9(5) . . ?
C22 C21 H21 120.1 . . ?
C20 C21 H21 120.1 . . ?
C23 C22 C21 120.3(6) . . ?
C23 C22 H22 119.8 . . ?
C21 C22 H22 119.8 . . ?
C22 C23 C24 120.2(5) . . ?
C22 C23 H23 119.9 . . ?
C24 C23 H23 119.9 . . ?
C25 C24 C23 119.8(5) . . ?
C25 C24 H24 120.1 . . ?
C23 C24 H24 120.1 . . ?
C24 C25 C20 120.1(5) . . ?
C24 C25 H25 119.9 . . ?
C20 C25 H25 119.9 . . ?
C31 C26 C27 120.2(5) . . ?
C31 C26 As3 117.7(4) . . ?
C27 C26 As3 122.1(4) . . ?
C28 C27 C26 119.8(5) . . ?
C28 C27 H27 120.1 . . ?
C26 C27 H27 120.1 . . ?
C27 C28 C29 119.8(6) . . ?
C27 C28 H28 120.1 . . ?
C29 C28 H28 120.1 . . ?
C30 C29 C28 120.6(5) . . ?
C30 C29 H29 119.7 . . ?
C28 C29 H29 119.7 . . ?
C29 C30 C31 120.1(6) . . ?
C29 C30 H30 119.9 . . ?
C31 C30 H30 119.9 . . ?
C30 C31 C26 119.5(5) . . ?
C30 C31 H31 120.2 . . ?
C26 C31 H31 120.2 . . ?
C33 C32 H32A 109.5 . . ?
C33 C32 H32B 109.5 . . ?
H32A C32 H32B 109.5 . . ?
C33 C32 H32C 109.5 . . ?
H32A C32 H32C 109.5 . . ?
H32B C32 H32C 109.5 . . ?
O35 C33 C34 121.3(8) . . ?
O35 C33 C32 122.3(7) . . ?
C34 C33 C32 116.3(7) . . ?
C33 C34 H34A 109.5 . . ?
C33 C34 H34B 109.5 . . ?
H34A C34 H34B 109.5 . . ?
C33 C34 H34C 109.5 . . ?
H34A C34 H34C 109.5 . . ?
H34B C34 H34C 109.5 . . ?

loop_
_geom_bond_atom_site_label_1
_geom_bond_atom_site_label_2
_geom_bond_distance
_geom_bond_site_symmetry_2
_geom_bond_publ_flag
Pt1 As2 2.3335(7) . ?
Pt1 As3 2.3351(7) . ?
Pt1 Cl4 2.3365(14) . ?
Pt1 Cl5 2.3444(13) . ?
As2 C6 1.921(5) . ?
As2 C12 1.927(6) . ?
As2 C18 1.960(6) . ?
As3 C26 1.927(5) . ?
As3 C20 1.933(5) . ?
As3 C19 1.975(6) . ?
C6 C11 1.391(8) . ?
C6 C7 1.392(8) . ?
C7 C8 1.392(8) . ?
C7 H7 0.93 . ?
C8 C9 1.388(9) . ?
C8 H8 0.93 . ?
C9 C10 1.376(10) . ?
C9 H9 0.93 . ?
C10 C11 1.388(9) . ?
C10 H10 0.93 . ?
C11 H11 0.93 . ?
C12 C13 1.385(8) . ?
C12 C17 1.387(8) . ?
C13 C14 1.380(9) . ?
C13 H13 0.93 . ?
C14 C15 1.383(10) . ?
C14 H14 0.93 . ?
C15 C16 1.376(10) . ?
C15 H15 0.93 . ?
C16 C17 1.377(8) . ?
C16 H16 0.93 . ?
C17 H17 0.93 . ?
C18 C19 1.502(8) . ?
C18 H18A 0.94(7) . ?
C18 H18B 0.95(6) . ?
C19 H19A 0.99(7) . ?
C19 H19B 0.88(6) . ?
C20 C21 1.387(7) . ?
C20 C25 1.393(7) . ?
C21 C22 1.383(9) . ?
C21 H21 0.93 . ?
C22 C23 1.378(9) . ?
C22 H22 0.93 . ?
C23 C24 1.383(9) . ?
C23 H23 0.93 . ?
C24 C25 1.382(8) . ?
C24 H24 0.93 . ?
C25 H25 0.93 . ?
C26 C31 1.392(7) . ?
C26 C27 1.392(8) . ?
C27 C28 1.387(8) . ?
C27 H27 0.93 . ?
C28 C29 1.389(9) . ?
C28 H28 0.93 . ?
C29 C30 1.374(9) . ?
C29 H29 0.93 . ?
C30 C31 1.392(8) . ?
C30 H30 0.93 . ?
C31 H31 0.93 . ?
C32 C33 1.499(10) . ?
C32 H32A 0.96 . ?
C32 H32B 0.96 . ?
C32 H32C 0.96 . ?
C33 O35 1.205(9) . ?
C33 C34 1.483(10) . ?
C34 H34A 0.96 . ?
C34 H34B 0.96 . ?
C34 H34C 0.96 . ?

loop_
_geom_torsion_atom_site_label_1
_geom_torsion_atom_site_label_2
_geom_torsion_atom_site_label_3
_geom_torsion_atom_site_label_4
_geom_torsion
_geom_torsion_site_symmetry_1
_geom_torsion_site_symmetry_2
_geom_torsion_site_symmetry_3
_geom_torsion_site_symmetry_4
_geom_torsion_publ_flag
As3 Pt1 As2 C6 -104.31(18) . . . . ?
Cl4 Pt1 As2 C6 74.12(18) . . . . ?
As3 Pt1 As2 C12 128.64(19) . . . . ?
Cl4 Pt1 As2 C12 -52.93(19) . . . . ?
As3 Pt1 As2 C18 13.8(2) . . . . ?
Cl4 Pt1 As2 C18 -167.8(2) . . . . ?
As2 Pt1 As3 C26 -105.50(16) . . . . ?
Cl5 Pt1 As3 C26 69.73(17) . . . . ?
As2 Pt1 As3 C20 128.13(18) . . . . ?
Cl5 Pt1 As3 C20 -56.64(18) . . . . ?
As2 Pt1 As3 C19 7.95(18) . . . . ?
Cl5 Pt1 As3 C19 -176.82(19) . . . . ?
C12 As2 C6 C11 -71.7(5) . . . . ?
C18 As2 C6 C11 37.4(6) . . . . ?
Pt1 As2 C6 C11 156.2(4) . . . . ?
C12 As2 C6 C7 108.5(5) . . . . ?
C18 As2 C6 C7 -142.4(5) . . . . ?
Pt1 As2 C6 C7 -23.6(5) . . . . ?
C11 C6 C7 C8 -0.8(9) . . . . ?
As2 C6 C7 C8 178.9(5) . . . . ?
C6 C7 C8 C9 0.5(9) . . . . ?
C7 C8 C9 C10 0.1(10) . . . . ?
C8 C9 C10 C11 -0.4(11) . . . . ?
C9 C10 C11 C6 0.1(10) . . . . ?
C7 C6 C11 C10 0.5(9) . . . . ?
As2 C6 C11 C10 -179.2(5) . . . . ?
C6 As2 C12 C13 4.6(5) . . . . ?
C18 As2 C12 C13 -106.7(5) . . . . ?
Pt1 As2 C12 C13 136.0(4) . . . . ?
C6 As2 C12 C17 -179.5(4) . . . . ?
C18 As2 C12 C17 69.1(5) . . . . ?
Pt1 As2 C12 C17 -48.2(5) . . . . ?
C17 C12 C13 C14 0.6(9) . . . . ?
As2 C12 C13 C14 176.4(5) . . . . ?
C12 C13 C14 C15 -0.7(10) . . . . ?
C13 C14 C15 C16 1.2(10) . . . . ?
C14 C15 C16 C17 -1.5(10) . . . . ?
C15 C16 C17 C12 1.3(9) . . . . ?
C13 C12 C17 C16 -0.9(9) . . . . ?
As2 C12 C17 C16 -176.8(4) . . . . ?
C6 As2 C18 C19 83.4(4) . . . . ?
C12 As2 C18 C19 -164.8(4) . . . . ?
Pt1 As2 C18 C19 -40.8(4) . . . . ?
As2 C18 C19 As3 47.9(5) . . . . ?
C26 As3 C19 C18 83.7(4) . . . . ?
C20 As3 C19 C18 -165.1(4) . . . . ?
Pt1 As3 C19 C18 -35.8(4) . . . . ?
C26 As3 C20 C21 -104.4(5) . . . . ?
C19 As3 C20 C21 146.4(4) . . . . ?
Pt1 As3 C20 C21 24.8(5) . . . . ?
C26 As3 C20 C25 72.3(5) . . . . ?
C19 As3 C20 C25 -36.9(5) . . . . ?
Pt1 As3 C20 C25 -158.5(4) . . . . ?
C25 C20 C21 C22 -0.3(9) . . . . ?
As3 C20 C21 C22 176.4(5) . . . . ?
C20 C21 C22 C23 0.3(10) . . . . ?
C21 C22 C23 C24 0.0(10) . . . . ?
C22 C23 C24 C25 -0.2(9) . . . . ?
C23 C24 C25 C20 0.2(9) . . . . ?
C21 C20 C25 C24 0.1(9) . . . . ?
As3 C20 C25 C24 -176.7(4) . . . . ?
C20 As3 C26 C31 151.2(4) . . . . ?
C19 As3 C26 C31 -98.4(5) . . . . ?
Pt1 As3 C26 C31 17.7(5) . . . . ?
C20 As3 C26 C27 -30.3(5) . . . . ?
C19 As3 C26 C27 80.0(5) . . . . ?
Pt1 As3 C26 C27 -163.8(4) . . . . ?
C31 C26 C27 C28 -0.5(8) . . . . ?
As3 C26 C27 C28 -178.9(4) . . . . ?
C26 C27 C28 C29 0.3(8) . . . . ?
C27 C28 C29 C30 0.5(9) . . . . ?
C28 C29 C30 C31 -1.1(10) . . . . ?
C29 C30 C31 C26 0.9(10) . . . . ?
C27 C26 C31 C30 -0.1(9) . . . . ?
As3 C26 C31 C30 178.4(5) . . . . ?
